data_7109963
loop_
_publ_author_name
'Nicolas Leblanc'
'Nicolas Mercier'
'Oksana Toma'
'Abdel Hadi Kassiba'
'Leokadiya Zorina'
'Pascale Auban-Senzier'
'Claude Pasquier'

_publ_section_title
;
 Unprecedented stacking of MV^2+^ dications and MV^.+^ radical cations in
 the mixed-valence viologen salt (MV)2(BF4)3 (MV = methylviologen)
;
_journal_name_full Chem.Commun.
_journal_page_first 10272
_journal_paper_doi 10.1039/c3cc45690k
_journal_volume 49
_journal_year 2013
_chemical_formula_moiety 'C12 H14 N2, B F4'
_chemical_formula_sum 'C12 H14 B F4 N2'
_chemical_formula_weight 273.06
_space_group_IT_number 14
_symmetry_cell_setting monoclinic
_symmetry_space_group_name_Hall '-P 2yn'
_symmetry_space_group_name_H-M 'P 1 21/n 1'
_atom_sites_solution_hydrogens geom
_atom_sites_solution_primary direct
_atom_sites_solution_secondary difmap
_cell_angle_alpha 90.00
_cell_angle_beta 93.640(10)
_cell_angle_gamma 90.00
_cell_formula_units_Z 4
_cell_length_a 6.5851(5)
_cell_length_b 16.5308(10)
_cell_length_c 11.7122(10)
_cell_measurement_temperature 220(2)
_cell_volume 1272.38(17)
_computing_cell_refinement 'Dirax/lsq (Duisenberg & Schreurs, 1989-2000)'
_computing_data_collection 'Collect (Nonius BV, 1997-2000)'
_computing_data_reduction 'EvalCCD (Duisenberg & Schreurs 1990-2000)'
_computing_molecular_graphics 'DIAMOND 3.1 (Crystal Impact GbR 2005)'
_computing_publication_material 'WinGX publication routines (Farrugia, 1999)'
_computing_structure_refinement 'SHELXL-97 (Sheldrick, 1997)'
_computing_structure_solution 'SHELXS-97 (Sheldrick, 1997)'
_diffrn_ambient_temperature 220(2)
_diffrn_detector_area_resol_mean 9
_diffrn_measured_fraction_theta_full 0.985
_diffrn_measured_fraction_theta_max 0.985
_diffrn_measurement_device '\k-geometry diffractometer'
_diffrn_measurement_device_type 'Bruker Nonius KappaCCD'
_diffrn_measurement_method 'combined \f and \w-scans'
_diffrn_radiation_monochromator 'horizontally mounted graphite crystal'
_diffrn_radiation_probe x-ray
_diffrn_radiation_source 'fine-focus sealed tube'
_diffrn_radiation_type MoK\a
_diffrn_radiation_wavelength 0.71073
_diffrn_reflns_av_R_equivalents 0.0633
_diffrn_reflns_av_sigmaI/netI 0.0558
_diffrn_reflns_limit_h_max 8
_diffrn_reflns_limit_h_min -8
_diffrn_reflns_limit_k_max 19
_diffrn_reflns_limit_k_min -20
_diffrn_reflns_limit_l_max 13
_diffrn_reflns_limit_l_min -14
_diffrn_reflns_number 14674
_diffrn_reflns_theta_full 26.52
_diffrn_reflns_theta_max 26.52
_diffrn_reflns_theta_min 3.34
_exptl_absorpt_coefficient_mu 0.125
_exptl_absorpt_correction_T_max 0.99
_exptl_absorpt_correction_T_min 0.96
_exptl_absorpt_correction_type multi-scan
_exptl_absorpt_process_details sadabs
_exptl_crystal_colour black
_exptl_crystal_density_diffrn 1.425
_exptl_crystal_density_method 'not measured'
_exptl_crystal_description needle
_exptl_crystal_F_000 564
_exptl_crystal_size_max 0.16
_exptl_crystal_size_mid 0.04
_exptl_crystal_size_min 0.04
_refine_diff_density_max 0.230
_refine_diff_density_min -0.165
_refine_diff_density_rms 0.044
_refine_ls_extinction_method none
_refine_ls_goodness_of_fit_ref 1.012
_refine_ls_hydrogen_treatment constr
_refine_ls_matrix_type full
_refine_ls_number_parameters 211
_refine_ls_number_reflns 2615
_refine_ls_number_restraints 30
_refine_ls_restrained_S_all 1.055
_refine_ls_R_factor_all 0.1271
_refine_ls_R_factor_gt 0.0608
_refine_ls_shift/su_max 0.000
_refine_ls_shift/su_mean 0.000
_refine_ls_structure_factor_coef Fsqd
_refine_ls_weighting_details 'calc w=1/[\s^2^(Fo^2^)+(0.0422P)^2^+1.0317P] where P=(Fo^2^+2Fc^2^)/3'
_refine_ls_weighting_scheme calc
_refine_ls_wR_factor_gt 0.1140
_refine_ls_wR_factor_ref 0.1421
_reflns_number_gt 1484
_reflns_number_total 2615
_reflns_threshold_expression >2\s(I)
_cod_data_source_file c3cc45690k.txt
_cod_data_source_block MV(BF4)
_cod_original_cell_volume 1272.38(16)
_cod_original_sg_symbol_H-M 'P 21/n'
_cod_database_code 7109963

loop_
_symmetry_equiv_pos_as_xyz
'x, y, z'
'-x+1/2, y+1/2, -z+1/2'
'-x, -y, -z'
'x-1/2, -y-1/2, z-1/2'

loop_
_atom_site_label
_atom_site_type_symbol
_atom_site_fract_x
_atom_site_fract_y
_atom_site_fract_z
_atom_site_U_iso_or_equiv
_atom_site_adp_type
_atom_site_occupancy
_atom_site_symmetry_multiplicity
_atom_site_calc_flag
_atom_site_refinement_flags
_atom_site_disorder_assembly
_atom_site_disorder_group
C1 C 0.5591(4) -0.01679(19) 0.7606(3) 0.0487(8) Uani 1 1 d . . .
H1 H 0.5729 -0.0549 0.8190 0.058 Uiso 1 1 calc R . .
C2 C 0.5343(4) -0.04237(17) 0.6508(2) 0.0405(7) Uani 1 1 d . . .
H2 H 0.5317 -0.0976 0.6358 0.049 Uiso 1 1 calc R . .
C3 C 0.5120(4) 0.01275(15) 0.5581(2) 0.0323(6) Uani 1 1 d . . .
C4 C 0.5196(4) 0.09601(16) 0.5905(2) 0.0361(6) Uani 1 1 d . . .
H4 H 0.5068 0.1357 0.5342 0.043 Uiso 1 1 calc R . .
C5 C 0.5450(4) 0.11791(18) 0.7009(3) 0.0440(7) Uani 1 1 d . . .
H5 H 0.5496 0.1727 0.7189 0.053 Uiso 1 1 calc R . .
C6 C 0.5947(6) 0.0894(3) 0.9068(3) 0.0792(12) Uani 1 1 d . . .
H6A H 0.6562 0.1420 0.9097 0.119 Uiso 1 1 calc R . .
H6B H 0.6821 0.0517 0.9485 0.119 Uiso 1 1 calc R . .
H6C H 0.4657 0.0916 0.9406 0.119 Uiso 1 1 calc R . .
C7 C 1.0500(4) 0.08818(17) 0.7306(2) 0.0395(7) Uani 1 1 d . . .
H7 H 1.0641 0.0795 0.8091 0.047 Uiso 1 1 calc R . .
C8 C 1.0327(4) 0.02349(16) 0.6597(2) 0.0346(6) Uani 1 1 d . . .
H8 H 1.0357 -0.0284 0.6906 0.042 Uiso 1 1 calc R . .
C9 C 1.0101(4) 0.03345(15) 0.5385(2) 0.0331(6) Uani 1 1 d . . .
C10 C 1.0089(4) 0.11533(16) 0.5007(2) 0.0390(7) Uani 1 1 d . . .
H10 H 0.9963 0.1265 0.4227 0.047 Uiso 1 1 calc R . .
C11 C 1.0257(4) 0.17725(17) 0.5765(2) 0.0430(7) Uani 1 1 d . . .
H11 H 1.0222 0.2300 0.5488 0.052 Uiso 1 1 calc R . .
C12 C 1.0687(5) 0.23438(19) 0.7692(3) 0.0607(9) Uani 1 1 d . . .
H12A H 1.0874 0.2150 0.8464 0.091 Uiso 1 1 calc R . .
H12B H 0.9482 0.2671 0.7614 0.091 Uiso 1 1 calc R . .
H12C H 1.1844 0.2661 0.7511 0.091 Uiso 1 1 calc R . .
N1 N 0.5643(3) 0.06310(16) 0.7875(2) 0.0472(6) Uani 1 1 d . . .
N2 N 1.0472(3) 0.16536(14) 0.6907(2) 0.0413(6) Uani 1 1 d . . .
B B 0.9642(6) -0.1553(2) 0.8924(3) 0.0464(8) Uani 1 1 d . . .
F1A F 1.0950(16) -0.2090(8) 0.9493(12) 0.075(2) Uani 0.689(8) 1 d PU A 1
F2A F 0.9310(14) -0.1766(6) 0.7763(6) 0.0747(19) Uani 0.689(8) 1 d PU A 1
F3A F 0.7746(7) -0.1585(4) 0.9390(4) 0.1012(18) Uani 0.689(8) 1 d PU A 1
F4A F 1.0266(11) -0.0769(2) 0.8993(5) 0.098(2) Uani 0.689(8) 1 d PU A 1
F1B F 1.046(4) -0.2139(17) 0.957(3) 0.080(5) Uani 0.311(8) 1 d PU A 2
F2B F 0.873(3) -0.1831(15) 0.8003(15) 0.094(5) Uani 0.311(8) 1 d PU A 2
F3B F 0.865(2) -0.1083(8) 0.9585(8) 0.093(3) Uani 0.311(8) 1 d PU A 2
F4B F 1.136(2) -0.1106(9) 0.8632(9) 0.103(4) Uani 0.311(8) 1 d PU A 2

loop_
_atom_site_aniso_label
_atom_site_aniso_U_11
_atom_site_aniso_U_22
_atom_site_aniso_U_33
_atom_site_aniso_U_23
_atom_site_aniso_U_13
_atom_site_aniso_U_12
C1 0.0461(17) 0.058(2) 0.0419(18) 0.0097(16) 0.0040(13) 0.0045(15)
C2 0.0455(17) 0.0365(15) 0.0400(17) 0.0054(13) 0.0073(13) 0.0048(13)
C3 0.0279(13) 0.0319(15) 0.0378(14) 0.0025(12) 0.0066(11) 0.0017(11)
C4 0.0306(14) 0.0349(15) 0.0430(17) -0.0008(13) 0.0040(12) -0.0002(12)
C5 0.0291(15) 0.0445(17) 0.059(2) -0.0122(16) 0.0061(13) -0.0010(13)
C6 0.075(3) 0.121(3) 0.041(2) -0.022(2) -0.0001(17) -0.007(2)
C7 0.0268(14) 0.0541(19) 0.0383(16) -0.0016(14) 0.0066(11) 0.0019(12)
C8 0.0269(13) 0.0395(16) 0.0382(16) 0.0040(13) 0.0085(11) 0.0014(11)
C9 0.0258(13) 0.0360(14) 0.0382(16) 0.0026(11) 0.0086(11) 0.0015(11)
C10 0.0392(15) 0.0366(16) 0.0420(16) 0.0047(14) 0.0077(12) -0.0007(12)
C11 0.0415(16) 0.0336(15) 0.0546(19) 0.0028(14) 0.0085(13) -0.0023(13)
C12 0.057(2) 0.057(2) 0.068(2) -0.0226(18) 0.0075(17) -0.0047(17)
N1 0.0333(13) 0.0691(18) 0.0391(14) -0.0085(14) 0.0022(10) -0.0008(12)
N2 0.0346(13) 0.0414(15) 0.0485(15) -0.0097(12) 0.0075(10) -0.0004(10)
B 0.054(2) 0.039(2) 0.045(2) 0.0018(18) -0.0016(17) 0.0061(17)
F1A 0.064(4) 0.074(4) 0.084(4) -0.011(3) -0.022(3) 0.029(3)
F2A 0.107(5) 0.076(3) 0.042(2) -0.0005(19) 0.006(2) 0.009(3)
F3A 0.073(3) 0.130(4) 0.104(3) 0.025(3) 0.037(2) 0.020(3)
F4A 0.153(5) 0.050(2) 0.086(3) 0.011(2) -0.045(3) -0.024(2)
F1B 0.105(13) 0.053(6) 0.079(6) 0.026(5) -0.017(9) 0.012(8)
F2B 0.112(10) 0.091(7) 0.073(9) -0.027(8) -0.051(8) 0.001(7)
F3B 0.099(6) 0.096(7) 0.085(5) -0.003(5) 0.018(5) 0.053(5)
F4B 0.112(8) 0.118(8) 0.078(6) 0.031(6) 0.004(5) -0.032(6)

loop_
_atom_type_symbol
_atom_type_description
_atom_type_scat_dispersion_real
_atom_type_scat_dispersion_imag
_atom_type_scat_source
B B 0.0013 0.0007 'International Tables Vol C Tables 4.2.6.8 and 6.1.1.4'
H H 0.0000 0.0000 'International Tables Vol C Tables 4.2.6.8 and 6.1.1.4'
C C 0.0033 0.0016 'International Tables Vol C Tables 4.2.6.8 and 6.1.1.4'
N N 0.0061 0.0033 'International Tables Vol C Tables 4.2.6.8 and 6.1.1.4'
F F 0.0171 0.0103 'International Tables Vol C Tables 4.2.6.8 and 6.1.1.4'

loop_
_geom_angle_atom_site_label_1
_geom_angle_atom_site_label_2
_geom_angle_atom_site_label_3
_geom_angle
_geom_angle_site_symmetry_1
_geom_angle_site_symmetry_3
C2 C1 N1 121.6(3) . .
C1 C2 C3 121.8(3) . .
C2 C3 C3 122.8(3) . 3_656
C2 C3 C4 114.6(2) . .
C3 C3 C4 122.6(3) 3_656 .
C5 C4 C3 121.0(3) . .
C4 C5 N1 122.6(3) . .
C8 C7 N2 122.1(3) . .
C7 C8 C9 121.2(3) . .
C10 C9 C9 122.8(3) . 3_756
C10 C9 C8 114.6(2) . .
C9 C9 C8 122.5(3) 3_756 .
C11 C10 C9 121.1(3) . .
C10 C11 N2 122.5(3) . .
C1 N1 C5 118.4(2) . .
C1 N1 C6 120.7(3) . .
C5 N1 C6 121.0(3) . .
C11 N2 C7 118.4(2) . .
C11 N2 C12 120.5(3) . .
C7 N2 C12 121.1(3) . .
F3B B F2B 119.2(12) . .
F1A B F4A 114.1(7) . .
F2B B F4A 120.9(11) . .
F1A B F2A 111.1(8) . .
F4A B F2A 108.8(5) . .
F3B B F1B 107.4(15) . .
F2B B F1B 111.7(19) . .
F1A B F3A 109.5(6) . .
F4A B F3A 106.7(4) . .
F2A B F3A 106.3(5) . .
F3B B F4B 105.7(8) . .
F2B B F4B 108.8(10) . .
F1B B F4B 102.6(13) . .

loop_
_geom_bond_atom_site_label_1
_geom_bond_atom_site_label_2
_geom_bond_distance
_geom_bond_site_symmetry_2
C1 C2 1.353(4) .
C1 N1 1.358(4) .
C2 C3 1.418(4) .
C3 C3 1.424(5) 3_656
C3 C4 1.428(4) .
C4 C5 1.344(4) .
C5 N1 1.360(4) .
C6 N1 1.465(4) .
C7 C8 1.354(4) .
C7 N2 1.359(3) .
C8 C9 1.428(4) .
C9 C10 1.424(4) .
C9 C9 1.427(5) 3_756
C10 C11 1.355(4) .
C11 N2 1.350(4) .
C12 N2 1.467(4) .
B F3B 1.301(9) .
B F1A 1.378(12) .
B F2B 1.286(18) .
B F4A 1.361(5) .
B F2A 1.408(9) .
B F1B 1.32(3) .
B F3A 1.395(5) .
B F4B 1.413(11) .
